data_7236679
loop_
_publ_author_name
'Tang, Yongxing'
'He, Chunlin'
'Imler, Gregory H.'
'Parrish, Damon A.'
'Shreeve, Jean'ne M.'

_publ_section_title
;
 Energetic derivatives of
 4,4&#x2032;,5,5&#x2032;-tetranitro-2H,2&#x2032;H-3,3&#x2032;-bipyrazole
 (TNBP): synthesis, characterization and promising properties
;
_journal_issue 12
_journal_name_full 'Journal of Materials Chemistry A'
_journal_page_first 5136
_journal_paper_doi 10.1039/C7TA11172J
_journal_volume 6
_journal_year 2018
_chemical_formula_moiety 'C6 N8 O8, 2(C H7 N4)'
_chemical_formula_sum 'C8 H14 N16 O8'
_chemical_formula_weight 462.35
_space_group_crystal_system monoclinic
_space_group_IT_number 13
_space_group_name_Hall '-P 2yac'
_space_group_name_H-M_alt 'P 1 2/n 1'
_atom_sites_solution_hydrogens mixed
_audit_creation_method SHELXL-2014/7
_audit_update_record
;
2017-12-16 deposited with the CCDC.
2018-03-01 downloaded from the CCDC.
;
_cell_angle_alpha 90
_cell_angle_beta 103.860(5)
_cell_angle_gamma 90
_cell_formula_units_Z 2
_cell_length_a 6.7723(10)
_cell_length_b 10.2479(15)
_cell_length_c 13.471(2)
_cell_measurement_reflns_used 2414
_cell_measurement_temperature 293(2)
_cell_measurement_theta_max 25.619
_cell_measurement_theta_min 3.117
_cell_volume 907.7(2)
_computing_cell_refinement 'Bruker APEX3 v2015.5-2 (Bruker, 2015)'
_computing_data_collection 'Bruker APEX3 v2015.5-2 (Bruker, 2015)'
_computing_data_reduction
;
Bruker SAINT v8.34A (Bruker, 2013), Bruker XPREP v2014/2 (Bruker, 2014)
;
_computing_molecular_graphics 'Bruker SHELXTL v2014/7 (Bruker, 2014)'
_computing_publication_material 'Bruker SHELXTL v2014/7 (Bruker, 2014)'
_computing_structure_refinement 'SHELXL-2014/7 (Sheldrick, 2014)'
_computing_structure_solution 'Bruker SHELXTL v2014/7 (Bruker, 2014)'
_diffrn_ambient_temperature 293(2)
_diffrn_measured_fraction_theta_full 0.999
_diffrn_measured_fraction_theta_max 0.970
_diffrn_measurement_device_type 'Bruker SMART APEX II CCD'
_diffrn_measurement_method '\w scans'
_diffrn_radiation_monochromator graphite
_diffrn_radiation_source 'fine focus sealed tube'
_diffrn_radiation_type MoK\a
_diffrn_radiation_wavelength 0.71073
_diffrn_reflns_av_R_equivalents 0.0322
_diffrn_reflns_av_unetI/netI 0.0294
_diffrn_reflns_Laue_measured_fraction_full 0.999
_diffrn_reflns_Laue_measured_fraction_max 0.970
_diffrn_reflns_limit_h_max 9
_diffrn_reflns_limit_h_min -8
_diffrn_reflns_limit_k_max 14
_diffrn_reflns_limit_k_min -14
_diffrn_reflns_limit_l_max 18
_diffrn_reflns_limit_l_min -18
_diffrn_reflns_number 10605
_diffrn_reflns_point_group_measured_fraction_full 0.999
_diffrn_reflns_point_group_measured_fraction_max 0.970
_diffrn_reflns_theta_full 25.242
_diffrn_reflns_theta_max 30.010
_diffrn_reflns_theta_min 3.115
_exptl_absorpt_coefficient_mu 0.149
_exptl_absorpt_correction_T_max 0.7460
_exptl_absorpt_correction_T_min 0.7035
_exptl_absorpt_correction_type multi-scan
_exptl_absorpt_process_details 'SADABS v2014/5 (Bruker, 2008)'
_exptl_crystal_colour 'clear yellow'
_exptl_crystal_density_diffrn 1.692
_exptl_crystal_description plate
_exptl_crystal_F_000 476
_exptl_crystal_size_max 0.198
_exptl_crystal_size_mid 0.185
_exptl_crystal_size_min 0.030
_refine_diff_density_max 0.273
_refine_diff_density_min -0.250
_refine_diff_density_rms 0.053
_refine_ls_extinction_method none
_refine_ls_goodness_of_fit_ref 1.021
_refine_ls_hydrogen_treatment mixed
_refine_ls_matrix_type full
_refine_ls_number_parameters 151
_refine_ls_number_reflns 2582
_refine_ls_number_restraints 3
_refine_ls_restrained_S_all 1.021
_refine_ls_R_factor_all 0.0702
_refine_ls_R_factor_gt 0.0413
_refine_ls_shift/su_max 0.000
_refine_ls_shift/su_mean 0.000
_refine_ls_structure_factor_coef Fsqd
_refine_ls_weighting_details 'w=1/[\s^2^(Fo^2^)+(0.0730P)^2^+0.0218P] where P=(Fo^2^+2Fc^2^)/3'
_refine_ls_weighting_scheme calc
_refine_ls_wR_factor_gt 0.1110
_refine_ls_wR_factor_ref 0.1273
_reflns_Friedel_coverage 0.000
_reflns_number_gt 1735
_reflns_number_total 2582
_reflns_threshold_expression 'I > 2\s(I)'
_cod_data_source_file c7ta11172j2.cif
_cod_data_source_block shrv583
_cod_original_sg_symbol_H-M 'P 2/n'
_cod_database_code 7236679
_shelx_shelxl_version_number 2014/7
_shelx_space_group_comment
;
The symmetry employed for this shelxl refinement is uniquely defined
by the following loop, which should always be used as a source of
symmetry information in preference to the above space-group names.
They are only intended as comments.
;
_shelx_estimated_absorpt_t_min 0.971
_shelx_estimated_absorpt_t_max 0.996

loop_
_space_group_symop_operation_xyz
'x, y, z'
'-x+1/2, y, -z+1/2'
'-x, -y, -z'
'x-1/2, -y, z-1/2'

loop_
_atom_site_label
_atom_site_type_symbol
_atom_site_fract_x
_atom_site_fract_y
_atom_site_fract_z
_atom_site_U_iso_or_equiv
_atom_site_adp_type
_atom_site_occupancy
_atom_site_site_symmetry_order
_atom_site_calc_flag
_atom_site_refinement_flags_posn
_atom_site_refinement_flags_adp
O1 O 0.5050(2) 0.65888(11) 0.32249(12) 0.0685(4) Uani 1 1 d . .
O2 O 0.82116(19) 0.71587(12) 0.36102(9) 0.0511(3) Uani 1 1 d . .
N3 N 0.6390(2) 0.74192(11) 0.33755(9) 0.0366(3) Uani 1 1 d . .
C4 C 0.5813(2) 0.87633(12) 0.32548(10) 0.0276(3) Uani 1 1 d . .
C5 C 0.4346(2) 0.94223(13) 0.36381(10) 0.0295(3) Uani 1 1 d . .
N6 N 0.29759(19) 0.89647(12) 0.42255(9) 0.0347(3) Uani 1 1 d . .
O7 O 0.31159(19) 0.78236(11) 0.45125(9) 0.0511(3) Uani 1 1 d . .
O8 O 0.17534(19) 0.97368(13) 0.44345(10) 0.0543(3) Uani 1 1 d . .
N9 N 0.43963(18) 1.06909(11) 0.34467(9) 0.0341(3) Uani 1 1 d . .
N10 N 0.58197(18) 1.08939(11) 0.29178(9) 0.0341(3) Uani 1 1 d . .
C11 C 0.6720(2) 0.97445(12) 0.27916(9) 0.0276(3) Uani 1 1 d . .
N12 N -0.0367(2) 0.28117(14) 0.39788(12) 0.0476(4) Uani 1 1 d D .
H12A H -0.105(3) 0.2341(18) 0.3437(10) 0.071 Uiso 1 1 d D U
N13 N 0.1677(2) 0.27662(11) 0.39215(10) 0.0390(3) Uani 1 1 d . .
H13 H 0.2297 0.2031 0.3937 0.047 Uiso 1 1 calc R U
C14 C 0.2625(2) 0.38710(13) 0.38434(11) 0.0349(3) Uani 1 1 d . .
N15 N 0.4501(2) 0.38299(14) 0.37037(12) 0.0511(4) Uani 1 1 d . .
H15A H 0.5078 0.3090 0.3666 0.061 Uiso 1 1 calc R U
H15B H 0.5137 0.4543 0.3651 0.061 Uiso 1 1 calc R U
N16 N 0.1718(2) 0.49968(12) 0.39148(12) 0.0512(4) Uani 1 1 d . .
H16A H 0.0508 0.5009 0.4012 0.061 Uiso 1 1 calc R U
H16B H 0.2337 0.5718 0.3864 0.061 Uiso 1 1 calc R U
H12B H -0.041(3) 0.243(2) 0.4581(9) 0.077 Uiso 1 1 d D U

loop_
_atom_site_aniso_label
_atom_site_aniso_U_11
_atom_site_aniso_U_22
_atom_site_aniso_U_33
_atom_site_aniso_U_23
_atom_site_aniso_U_13
_atom_site_aniso_U_12
O1 0.0809(10) 0.0261(6) 0.1158(11) -0.0105(6) 0.0579(9) -0.0148(6)
O2 0.0559(8) 0.0453(7) 0.0535(7) 0.0103(5) 0.0156(6) 0.0246(6)
N3 0.0504(8) 0.0228(6) 0.0431(7) 0.0030(5) 0.0242(6) 0.0011(5)
C4 0.0309(7) 0.0205(6) 0.0321(6) -0.0006(5) 0.0089(5) 0.0005(5)
C5 0.0307(7) 0.0263(7) 0.0323(6) -0.0009(5) 0.0090(5) 0.0013(5)
N6 0.0357(7) 0.0357(7) 0.0348(6) -0.0015(5) 0.0123(5) 0.0003(5)
O7 0.0663(8) 0.0370(6) 0.0598(7) 0.0069(5) 0.0342(6) -0.0013(6)
O8 0.0509(7) 0.0531(7) 0.0692(8) 0.0032(6) 0.0348(6) 0.0121(6)
N9 0.0362(7) 0.0273(6) 0.0414(6) 0.0006(5) 0.0144(5) 0.0043(5)
N10 0.0385(7) 0.0227(5) 0.0443(6) 0.0009(5) 0.0161(5) 0.0033(5)
C11 0.0310(7) 0.0199(6) 0.0324(6) -0.0003(5) 0.0084(5) 0.0003(5)
N12 0.0459(9) 0.0435(8) 0.0598(9) -0.0094(6) 0.0253(7) -0.0091(6)
N13 0.0441(8) 0.0246(6) 0.0536(7) -0.0011(5) 0.0220(6) -0.0007(5)
C14 0.0410(8) 0.0264(7) 0.0376(7) 0.0013(5) 0.0100(6) 0.0005(6)
N15 0.0416(8) 0.0333(7) 0.0822(10) 0.0106(6) 0.0224(8) 0.0029(6)
N16 0.0524(9) 0.0243(6) 0.0819(10) -0.0037(6) 0.0258(8) 0.0001(6)

loop_
_atom_type_symbol
_atom_type_description
_atom_type_scat_dispersion_real
_atom_type_scat_dispersion_imag
_atom_type_scat_source
C C 0.0033 0.0016 'International Tables Vol C Tables 4.2.6.8 and 6.1.1.4'
H H 0.0000 0.0000 'International Tables Vol C Tables 4.2.6.8 and 6.1.1.4'
N N 0.0061 0.0033 'International Tables Vol C Tables 4.2.6.8 and 6.1.1.4'
O O 0.0106 0.0060 'International Tables Vol C Tables 4.2.6.8 and 6.1.1.4'

loop_
_geom_angle_atom_site_label_1
_geom_angle_atom_site_label_2
_geom_angle_atom_site_label_3
_geom_angle
_geom_angle_site_symmetry_3
O1 N3 O2 123.41(13) .
O1 N3 C4 118.60(13) .
O2 N3 C4 117.98(12) .
C5 C4 C11 104.12(11) .
C5 C4 N3 128.46(12) .
C11 C4 N3 127.24(12) .
N9 C5 C4 110.34(11) .
N9 C5 N6 118.52(12) .
C4 C5 N6 131.02(12) .
O8 N6 O7 123.21(13) .
O8 N6 C5 118.51(12) .
O7 N6 C5 118.26(12) .
C5 N9 N10 108.03(11) .
N9 N10 C11 109.44(11) .
N10 C11 C4 108.05(12) .
N10 C11 C11 118.20(8) 2_655
C4 C11 C11 133.70(8) 2_655
N13 N12 H12A 105.2(14) .
N13 N12 H12B 106.0(15) .
H12A N12 H12B 112.0(16) .
C14 N13 N12 118.75(12) .
C14 N13 H13 120.6 .
N12 N13 H13 120.6 .
N13 C14 N16 120.00(15) .
N13 C14 N15 119.00(13) .
N16 C14 N15 120.99(13) .
C14 N15 H15A 120.0 .
C14 N15 H15B 120.0 .
H15A N15 H15B 120.0 .
C14 N16 H16A 120.0 .
C14 N16 H16B 120.0 .
H16A N16 H16B 120.0 .

loop_
_geom_bond_atom_site_label_1
_geom_bond_atom_site_label_2
_geom_bond_distance
_geom_bond_site_symmetry_2
O1 N3 1.2252(17) .
O2 N3 1.2274(17) .
N3 C4 1.4304(17) .
C4 C5 1.3984(18) .
C4 C11 1.4003(18) .
C5 N9 1.3274(18) .
C5 N6 1.4348(18) .
N6 O8 1.2258(16) .
N6 O7 1.2281(16) .
N9 N10 1.3451(16) .
N10 C11 1.3554(17) .
C11 C11 1.460(3) 2_655
N12 N13 1.4054(19) .
N12 H12A 0.905(9) .
N12 H12B 0.905(9) .
N13 C14 1.3182(18) .
N13 H13 0.8600 .
C14 N16 1.3215(18) .
C14 N15 1.328(2) .
N15 H15A 0.8600 .
N15 H15B 0.8600 .
N16 H16A 0.8600 .
N16 H16B 0.8600 .

loop_
_geom_hbond_atom_site_label_D
_geom_hbond_atom_site_label_H
_geom_hbond_atom_site_label_A
_geom_hbond_distance_DH
_geom_hbond_distance_HA
_geom_hbond_distance_DA
_geom_hbond_angle_DHA
_geom_hbond_site_symmetry_A
N13 H13 O8 0.86 2.50 3.1782(19) 136.8 1_545
N13 H13 N9 0.86 2.19 2.9814(17) 152.9 1_545
N16 H16B O7 0.86 2.34 3.0938(18) 146.4 .
N16 H16B O1 0.86 2.38 3.1019(19) 141.6 .
N15 H15A O7 0.86 2.64 3.0648(19) 111.9 3_666
N15 H15A N10 0.86 2.56 3.3802(18) 158.7 1_545
N15 H15A N9 0.86 2.51 3.2344(19) 143.0 1_545
N15 H15B O1 0.86 2.17 2.9432(18) 149.3 .
N12 H12A N10 0.905(9) 2.542(15) 3.2872(19) 140.1(16) 1_445
N12 H12A N10 0.905(9) 2.387(14) 3.1795(19) 146.3(18) 2_545
N12 H12B O2 0.905(9) 2.567(16) 3.226(2) 130.2(16) 3_666
N12 H12B O7 0.905(9) 2.450(18) 3.1357(19) 132.8(18) 3_566

loop_
_geom_torsion_atom_site_label_1
_geom_torsion_atom_site_label_2
_geom_torsion_atom_site_label_3
_geom_torsion_atom_site_label_4
_geom_torsion
_geom_torsion_site_symmetry_4
O1 N3 C4 C5 47.5(2) .
O2 N3 C4 C5 -133.66(15) .
O1 N3 C4 C11 -138.29(15) .
O2 N3 C4 C11 40.59(19) .
C11 C4 C5 N9 -1.44(15) .
N3 C4 C5 N9 173.84(13) .
C11 C4 C5 N6 -177.19(13) .
N3 C4 C5 N6 -1.9(2) .
N9 C5 N6 O8 7.69(19) .
C4 C5 N6 O8 -176.85(13) .
N9 C5 N6 O7 -170.80(13) .
C4 C5 N6 O7 4.7(2) .
C4 C5 N9 N10 1.80(15) .
N6 C5 N9 N10 178.15(11) .
C5 N9 N10 C11 -1.43(15) .
N9 N10 C11 C4 0.52(15) .
N9 N10 C11 C11 178.31(13) 2_655
C5 C4 C11 N10 0.54(14) .
N3 C4 C11 N10 -174.82(13) .
C5 C4 C11 C11 -176.77(18) 2_655
N3 C4 C11 C11 7.9(3) 2_655
N12 N13 C14 N16 6.2(2) .
N12 N13 C14 N15 -174.47(15) .
